data_7241467
loop_
_publ_author_name
'Tan, Sang Loon'
'Lee, See Mun'
'Lo, Kong Mun'
'Otero-de-la-Roza, A.'
'Tiekink, Edward R. T.'

_publ_section_title
;
 Experimental and computational evidence for a stabilising
 C--Cl(lone-pair)&#x22EF;\p(chelate-ring) interaction
;
_journal_issue 1
_journal_name_full CrystEngComm
_journal_page_first 119
_journal_page_last 130
_journal_paper_doi 10.1039/D0CE01478H
_journal_volume 23
_journal_year 2021
_chemical_formula_moiety 'C19 H22 Cl3 N S2 Sn'
_chemical_formula_sum 'C19 H22 Cl3 N S2 Sn'
_chemical_formula_weight 553.53
_space_group_crystal_system monoclinic
_space_group_IT_number 14
_space_group_name_Hall '-P 2yn'
_space_group_name_H-M_alt 'P 1 21/n 1'
_atom_sites_solution_hydrogens geom
_atom_sites_solution_primary direct
_atom_sites_solution_secondary difmap
_audit_creation_method SHELXL-2017/1
_audit_update_record
;
2020-10-08 deposited with the CCDC.	2020-11-02 downloaded from the CCDC.
;
_cell_angle_alpha 90
_cell_angle_beta 97.0780(8)
_cell_angle_gamma 90
_cell_formula_units_Z 4
_cell_length_a 10.18020(9)
_cell_length_b 16.57028(17)
_cell_length_c 13.45064(12)
_cell_measurement_reflns_used 16365
_cell_measurement_temperature 200(2)
_cell_measurement_theta_max 76.3910
_cell_measurement_theta_min 4.2070
_cell_volume 2251.68(4)
_computing_cell_refinement 'CrysAlisPro (Rigaku OD, 2017)'
_computing_data_collection 'CrysAlisPro (Rigaku OD, 2017)'
_computing_data_reduction 'CrysAlisPro (Rigaku OD, 2017)'
_computing_molecular_graphics 'ORTEP-3 for Windows (Farrugia, 2012), DIAMOND (Brandenburg, 2006)'
_computing_publication_material 'publCIF (Westrip, 2010)'
_computing_structure_refinement 'SHELXL-2017/1 (Sheldrick, 2017)'
_computing_structure_solution 'SHELXT 2014/5 (Sheldrick, 2014)'
_diffrn_ambient_temperature 200(2)
_diffrn_detector_area_resol_mean 5.2558
_diffrn_measured_fraction_theta_full 1.000
_diffrn_measured_fraction_theta_max 1.000
_diffrn_measurement_device_type 'XtaLAB Synergy, Dualflex, AtlasS2'
_diffrn_measurement_method '\w scans'
_diffrn_radiation_type CuK\a
_diffrn_radiation_wavelength 1.54184
_diffrn_reflns_av_R_equivalents 0.0442
_diffrn_reflns_av_unetI/netI 0.0241
_diffrn_reflns_Laue_measured_fraction_full 1.000
_diffrn_reflns_Laue_measured_fraction_max 1.000
_diffrn_reflns_limit_h_max 12
_diffrn_reflns_limit_h_min -12
_diffrn_reflns_limit_k_max 12
_diffrn_reflns_limit_k_min -19
_diffrn_reflns_limit_l_max 16
_diffrn_reflns_limit_l_min -16
_diffrn_reflns_number 27294
_diffrn_reflns_point_group_measured_fraction_full 1.000
_diffrn_reflns_point_group_measured_fraction_max 1.000
_diffrn_reflns_theta_full 67.045
_diffrn_reflns_theta_max 67.045
_diffrn_reflns_theta_min 4.253
_diffrn_source 'micro-focus sealed X-ray tube'
_exptl_absorpt_coefficient_mu 14.062
_exptl_absorpt_correction_T_max 1.000
_exptl_absorpt_correction_T_min 0.672
_exptl_absorpt_correction_type gaussian
_exptl_absorpt_process_details CrysAlisPro
_exptl_crystal_colour colourless
_exptl_crystal_density_diffrn 1.633
_exptl_crystal_description prism
_exptl_crystal_F_000 1104
_exptl_crystal_size_max 0.193
_exptl_crystal_size_mid 0.125
_exptl_crystal_size_min 0.065
_refine_diff_density_max 0.386
_refine_diff_density_min -1.319
_refine_diff_density_rms 0.078
_refine_ls_extinction_method none
_refine_ls_goodness_of_fit_ref 1.026
_refine_ls_hydrogen_treatment constr
_refine_ls_matrix_type full
_refine_ls_number_parameters 239
_refine_ls_number_reflns 4018
_refine_ls_number_restraints 0
_refine_ls_restrained_S_all 1.026
_refine_ls_R_factor_all 0.0267
_refine_ls_R_factor_gt 0.0249
_refine_ls_shift/su_max 0.003
_refine_ls_shift/su_mean 0.000
_refine_ls_structure_factor_coef Fsqd
_refine_ls_weighting_details 'w=1/[\s^2^(Fo^2^)+(0.0413P)^2^+0.9098P] where P=(Fo^2^+2Fc^2^)/3'
_refine_ls_weighting_scheme calc
_refine_ls_wR_factor_gt 0.0640
_refine_ls_wR_factor_ref 0.0656
_reflns_Friedel_coverage 0.000
_reflns_number_gt 3777
_reflns_number_total 4018
_reflns_threshold_expression 'I > 2\s(I)'
_cod_data_source_file d0ce01478h2.cif
_cod_data_source_block shelx_CCDC2
_cod_depositor_comments 'Adding full bibliography for 7241465--7241470.cif.'
_cod_original_sg_symbol_H-M 'P 21/n'
_cod_database_code 7241467
_shelx_shelxl_version_number 2017/1
_shelx_space_group_comment
;
The symmetry employed for this shelxl refinement is uniquely defined
by the following loop, which should always be used as a source of
symmetry information in preference to the above space-group names.
They are only intended as comments.
;
_shelx_estimated_absorpt_t_min 0.172
_shelx_estimated_absorpt_t_max 0.462

loop_
_space_group_symop_operation_xyz
'x, y, z'
'-x+1/2, y+1/2, -z+1/2'
'-x, -y, -z'
'x-1/2, -y-1/2, z-1/2'

loop_
_atom_site_label
_atom_site_type_symbol
_atom_site_fract_x
_atom_site_fract_y
_atom_site_fract_z
_atom_site_U_iso_or_equiv
_atom_site_adp_type
_atom_site_occupancy
_atom_site_site_symmetry_order
_atom_site_calc_flag
_atom_site_refinement_flags_posn
_atom_site_refinement_flags_adp
_atom_site_refinement_flags_occupancy
_atom_site_disorder_assembly
_atom_site_disorder_group
Sn Sn 0.76007(2) 0.32261(2) 0.36474(2) 0.02318(7) Uani 1 1 d . . . . .
Cl1 Cl 0.88283(6) 0.36698(4) 0.52388(4) 0.03517(15) Uani 1 1 d . . . . .
Cl2 Cl 0.97045(8) 0.60702(5) 0.07392(5) 0.04748(19) Uani 1 1 d . . . . .
Cl3 Cl 1.08140(10) -0.02246(5) 0.33129(8) 0.0617(2) Uani 1 1 d . . . . .
S1 S 0.55515(6) 0.34657(4) 0.43958(5) 0.03212(15) Uani 1 1 d . . . . .
S2 S 0.55372(6) 0.27806(4) 0.23810(4) 0.02731(14) Uani 1 1 d . . . . .
N1 N 0.3325(2) 0.30770(14) 0.32004(17) 0.0295(5) Uani 1 1 d . . . . .
C1 C 0.4629(2) 0.31046(15) 0.33011(19) 0.0249(5) Uani 1 1 d . . . . .
C2 C 0.2496(3) 0.3300(2) 0.4005(2) 0.0417(7) Uani 1 1 d . . . . .
H2 H 0.156182 0.319166 0.371216 0.050 Uiso 1 1 calc R U . . .
C3 C 0.2742(3) 0.2752(3) 0.4918(2) 0.0536(9) Uani 1 1 d . . . . .
H3A H 0.270914 0.218745 0.470069 0.080 Uiso 1 1 calc R U . . .
H3B H 0.205883 0.284771 0.535794 0.080 Uiso 1 1 calc R U . . .
H3C H 0.361479 0.286972 0.528155 0.080 Uiso 1 1 calc R U . . .
C4 C 0.2546(3) 0.4196(2) 0.4244(3) 0.0623(10) Uani 1 1 d . . . . .
H4A H 0.341478 0.433217 0.460287 0.093 Uiso 1 1 calc R U . . .
H4B H 0.185467 0.432900 0.466352 0.093 Uiso 1 1 calc R U . . .
H4C H 0.240140 0.450620 0.361938 0.093 Uiso 1 1 calc R U . . .
C5 C 0.2580(2) 0.27405(19) 0.22602(19) 0.0351(6) Uani 1 1 d . . . . .
H5 H 0.322590 0.268136 0.176156 0.042 Uiso 1 1 calc R U . . .
C6 C 0.1493(4) 0.3298(2) 0.1804(3) 0.0590(10) Uani 1 1 d . . . . .
H6A H 0.078815 0.331896 0.223779 0.089 Uiso 1 1 calc R U . . .
H6B H 0.113193 0.309462 0.114178 0.089 Uiso 1 1 calc R U . . .
H6C H 0.185469 0.384013 0.173588 0.089 Uiso 1 1 calc R U . . .
C7 C 0.2065(3) 0.1905(2) 0.2454(3) 0.0476(8) Uani 1 1 d . . . . .
H7A H 0.279891 0.156369 0.274489 0.071 Uiso 1 1 calc R U . . .
H7B H 0.166150 0.166883 0.182089 0.071 Uiso 1 1 calc R U . . .
H7C H 0.140018 0.194295 0.292036 0.071 Uiso 1 1 calc R U . . .
C8 C 0.8243(2) 0.41635(15) 0.27318(18) 0.0241(5) Uani 1 1 d . . . . .
C9 C 0.7865(3) 0.41570(16) 0.16954(19) 0.0299(5) Uani 1 1 d . . . . .
H9 H 0.728942 0.374528 0.140804 0.036 Uiso 1 1 calc R U . . .
C10 C 0.8313(3) 0.47363(18) 0.10847(19) 0.0342(6) Uani 1 1 d . . . . .
H10 H 0.805664 0.472238 0.038148 0.041 Uiso 1 1 calc R U . . .
C11 C 0.9135(3) 0.53352(16) 0.1507(2) 0.0307(6) Uani 1 1 d . . . . .
C12 C 0.9527(3) 0.53654(17) 0.2527(2) 0.0339(6) Uani 1 1 d . . . . .
H12 H 1.009896 0.578159 0.280671 0.041 Uiso 1 1 calc R U . . .
C13 C 0.9075(2) 0.47823(16) 0.31323(19) 0.0292(5) Uani 1 1 d . . . . .
H13 H 0.933452 0.480223 0.383493 0.035 Uiso 1 1 calc R U . . .
C14 C 0.8526(2) 0.20683(15) 0.36140(18) 0.0257(5) Uani 1 1 d . . . . .
C15 C 0.9349(3) 0.17650(15) 0.4426(2) 0.0317(6) Uani 1 1 d . . . . .
H15 H 0.945542 0.205238 0.504218 0.038 Uiso 1 1 calc R U . . .
C16 C 1.0020(3) 0.10409(17) 0.4343(2) 0.0373(6) Uani 1 1 d . . . . .
H16 H 1.056389 0.082446 0.490408 0.045 Uiso 1 1 calc R U . . .
C17 C 0.9887(3) 0.06418(16) 0.3439(2) 0.0362(6) Uani 1 1 d . . . . .
C18 C 0.9058(3) 0.09148(17) 0.2630(2) 0.0373(6) Uani 1 1 d . . . . .
H18 H 0.895647 0.062171 0.201792 0.045 Uiso 1 1 calc R U . . .
C19 C 0.8368(3) 0.16301(17) 0.2722(2) 0.0313(6) Uani 1 1 d . . . . .
H19 H 0.778106 0.182302 0.216890 0.038 Uiso 1 1 calc R U . . .

loop_
_atom_site_aniso_label
_atom_site_aniso_U_11
_atom_site_aniso_U_22
_atom_site_aniso_U_33
_atom_site_aniso_U_23
_atom_site_aniso_U_13
_atom_site_aniso_U_12
Sn 0.02217(11) 0.02456(11) 0.02217(11) -0.00085(6) 0.00017(7) -0.00015(6)
Cl1 0.0412(3) 0.0377(3) 0.0242(3) -0.0037(3) -0.0058(2) -0.0055(3)
Cl2 0.0646(5) 0.0424(4) 0.0375(4) 0.0069(3) 0.0146(3) -0.0124(4)
Cl3 0.0713(5) 0.0329(4) 0.0814(6) -0.0039(4) 0.0112(5) 0.0183(4)
S1 0.0261(3) 0.0435(4) 0.0264(3) -0.0099(3) 0.0021(2) -0.0011(3)
S2 0.0234(3) 0.0333(3) 0.0247(3) -0.0051(2) 0.0008(2) -0.0013(2)
N1 0.0229(10) 0.0378(12) 0.0276(11) 0.0009(9) 0.0022(9) -0.0007(9)
C1 0.0242(12) 0.0246(12) 0.0253(12) 0.0024(10) 0.0011(10) -0.0002(10)
C2 0.0272(14) 0.062(2) 0.0373(16) -0.0069(14) 0.0076(12) 0.0017(13)
C3 0.0416(17) 0.088(3) 0.0333(15) -0.0011(17) 0.0122(13) -0.0100(18)
C4 0.0450(18) 0.066(2) 0.076(3) -0.024(2) 0.0073(17) 0.0147(18)
C5 0.0236(12) 0.0549(18) 0.0263(13) -0.0025(13) 0.0016(10) -0.0070(13)
C6 0.0466(19) 0.072(3) 0.052(2) 0.0130(18) -0.0180(16) -0.0055(17)
C7 0.0462(18) 0.0500(18) 0.0458(18) -0.0083(15) 0.0028(15) -0.0109(15)
C8 0.0211(11) 0.0264(12) 0.0245(11) -0.0006(10) 0.0016(9) 0.0026(10)
C9 0.0297(12) 0.0325(14) 0.0267(12) -0.0032(11) 0.0006(10) -0.0062(11)
C10 0.0351(14) 0.0429(16) 0.0241(12) -0.0013(11) 0.0012(11) -0.0021(12)
C11 0.0336(13) 0.0297(13) 0.0304(13) 0.0031(11) 0.0098(11) -0.0003(11)
C12 0.0375(14) 0.0323(14) 0.0312(13) -0.0052(12) 0.0017(11) -0.0081(12)
C13 0.0323(13) 0.0290(13) 0.0254(12) -0.0006(11) -0.0004(10) -0.0010(11)
C14 0.0226(11) 0.0270(12) 0.0278(12) -0.0007(11) 0.0043(9) -0.0004(10)
C15 0.0328(14) 0.0306(14) 0.0309(14) 0.0020(11) 0.0007(11) 0.0022(11)
C16 0.0382(15) 0.0314(14) 0.0406(15) 0.0078(12) -0.0018(12) 0.0044(12)
C17 0.0340(14) 0.0228(13) 0.0529(17) 0.0004(12) 0.0092(12) 0.0012(11)
C18 0.0377(15) 0.0317(14) 0.0430(16) -0.0104(13) 0.0071(12) -0.0050(12)
C19 0.0305(13) 0.0339(14) 0.0281(13) -0.0017(11) -0.0015(11) 0.0004(11)

loop_
_atom_type_symbol
_atom_type_description
_atom_type_scat_dispersion_real
_atom_type_scat_dispersion_imag
_atom_type_scat_source
C C 0.0181 0.0091 'International Tables Vol C Tables 4.2.6.8 and 6.1.1.4'
H H 0.0000 0.0000 'International Tables Vol C Tables 4.2.6.8 and 6.1.1.4'
Cl Cl 0.3639 0.7018 'International Tables Vol C Tables 4.2.6.8 and 6.1.1.4'
N N 0.0311 0.0180 'International Tables Vol C Tables 4.2.6.8 and 6.1.1.4'
S S 0.3331 0.5567 'International Tables Vol C Tables 4.2.6.8 and 6.1.1.4'
Sn Sn 0.0259 5.4591 'International Tables Vol C Tables 4.2.6.8 and 6.1.1.4'

loop_
_geom_angle_atom_site_label_1
_geom_angle_atom_site_label_2
_geom_angle_atom_site_label_3
_geom_angle
_geom_angle_site_symmetry_1
_geom_angle_site_symmetry_3
_geom_angle_publ_flag
C8 Sn C14 118.25(9) . . ?
C8 Sn Cl1 97.23(7) . . ?
C14 Sn Cl1 96.24(7) . . ?
C8 Sn S1 117.04(6) . . ?
C14 Sn S1 123.47(7) . . ?
Cl1 Sn S1 87.77(2) . . ?
C8 Sn S2 96.15(6) . . ?
C14 Sn S2 93.05(7) . . ?
Cl1 Sn S2 157.68(2) . . ?
S1 Sn S2 70.22(2) . . ?
C1 S1 Sn 89.70(9) . . ?
C1 S2 Sn 84.50(9) . . ?
C1 N1 C2 124.5(2) . . ?
C1 N1 C5 119.8(2) . . ?
C2 N1 C5 115.4(2) . . ?
N1 C1 S2 122.6(2) . . ?
N1 C1 S1 121.8(2) . . ?
S2 C1 S1 115.56(14) . . ?
N1 C2 C4 112.7(3) . . ?
N1 C2 C3 112.6(3) . . ?
C4 C2 C3 114.5(3) . . ?
N1 C2 H2 105.3 . . ?
C4 C2 H2 105.3 . . ?
C3 C2 H2 105.3 . . ?
C2 C3 H3A 109.5 . . ?
C2 C3 H3B 109.5 . . ?
H3A C3 H3B 109.5 . . ?
C2 C3 H3C 109.5 . . ?
H3A C3 H3C 109.5 . . ?
H3B C3 H3C 109.5 . . ?
C2 C4 H4A 109.5 . . ?
C2 C4 H4B 109.5 . . ?
H4A C4 H4B 109.5 . . ?
C2 C4 H4C 109.5 . . ?
H4A C4 H4C 109.5 . . ?
H4B C4 H4C 109.5 . . ?
N1 C5 C6 112.6(3) . . ?
N1 C5 C7 110.2(2) . . ?
C6 C5 C7 112.1(3) . . ?
N1 C5 H5 107.2 . . ?
C6 C5 H5 107.2 . . ?
C7 C5 H5 107.2 . . ?
C5 C6 H6A 109.5 . . ?
C5 C6 H6B 109.5 . . ?
H6A C6 H6B 109.5 . . ?
C5 C6 H6C 109.5 . . ?
H6A C6 H6C 109.5 . . ?
H6B C6 H6C 109.5 . . ?
C5 C7 H7A 109.5 . . ?
C5 C7 H7B 109.5 . . ?
H7A C7 H7B 109.5 . . ?
C5 C7 H7C 109.5 . . ?
H7A C7 H7C 109.5 . . ?
H7B C7 H7C 109.5 . . ?
C13 C8 C9 118.0(2) . . ?
C13 C8 Sn 121.78(18) . . ?
C9 C8 Sn 120.20(18) . . ?
C10 C9 C8 121.2(2) . . ?
C10 C9 H9 119.4 . . ?
C8 C9 H9 119.4 . . ?
C9 C10 C11 119.1(2) . . ?
C9 C10 H10 120.4 . . ?
C11 C10 H10 120.4 . . ?
C10 C11 C12 121.5(2) . . ?
C10 C11 Cl2 119.4(2) . . ?
C12 C11 Cl2 119.1(2) . . ?
C13 C12 C11 119.0(2) . . ?
C13 C12 H12 120.5 . . ?
C11 C12 H12 120.5 . . ?
C12 C13 C8 121.2(2) . . ?
C12 C13 H13 119.4 . . ?
C8 C13 H13 119.4 . . ?
C15 C14 C19 118.9(2) . . ?
C15 C14 Sn 122.22(19) . . ?
C19 C14 Sn 118.70(19) . . ?
C14 C15 C16 120.2(3) . . ?
C14 C15 H15 119.9 . . ?
C16 C15 H15 119.9 . . ?
C17 C16 C15 119.3(3) . . ?
C17 C16 H16 120.3 . . ?
C15 C16 H16 120.3 . . ?
C18 C17 C16 121.8(3) . . ?
C18 C17 Cl3 119.0(2) . . ?
C16 C17 Cl3 119.2(2) . . ?
C17 C18 C19 118.6(3) . . ?
C17 C18 H18 120.7 . . ?
C19 C18 H18 120.7 . . ?
C18 C19 C14 120.9(3) . . ?
C18 C19 H19 119.5 . . ?
C14 C19 H19 119.5 . . ?

loop_
_geom_bond_atom_site_label_1
_geom_bond_atom_site_label_2
_geom_bond_distance
_geom_bond_site_symmetry_2
_geom_bond_publ_flag
Sn C8 2.134(2) . ?
Sn C14 2.140(3) . ?
Sn Cl1 2.4546(6) . ?
Sn S1 2.4577(6) . ?
Sn S2 2.6414(6) . ?
Cl2 C11 1.741(3) . ?
Cl3 C17 1.738(3) . ?
S1 C1 1.751(3) . ?
S2 C1 1.720(3) . ?
N1 C1 1.318(3) . ?
N1 C2 1.498(4) . ?
N1 C5 1.500(3) . ?
C2 C4 1.519(5) . ?
C2 C3 1.522(5) . ?
C2 H2 1.0000 . ?
C3 H3A 0.9800 . ?
C3 H3B 0.9800 . ?
C3 H3C 0.9800 . ?
C4 H4A 0.9800 . ?
C4 H4B 0.9800 . ?
C4 H4C 0.9800 . ?
C5 C6 1.512(5) . ?
C5 C7 1.514(4) . ?
C5 H5 1.0000 . ?
C6 H6A 0.9800 . ?
C6 H6B 0.9800 . ?
C6 H6C 0.9800 . ?
C7 H7A 0.9800 . ?
C7 H7B 0.9800 . ?
C7 H7C 0.9800 . ?
C8 C13 1.395(4) . ?
C8 C9 1.400(3) . ?
C9 C10 1.377(4) . ?
C9 H9 0.9500 . ?
C10 C11 1.375(4) . ?
C10 H10 0.9500 . ?
C11 C12 1.382(4) . ?
C12 C13 1.379(4) . ?
C12 H12 0.9500 . ?
C13 H13 0.9500 . ?
C14 C15 1.387(4) . ?
C14 C19 1.395(4) . ?
C15 C16 1.392(4) . ?
C15 H15 0.9500 . ?
C16 C17 1.376(4) . ?
C16 H16 0.9500 . ?
C17 C18 1.369(4) . ?
C18 C19 1.391(4) . ?
C18 H18 0.9500 . ?
C19 H19 0.9500 . ?

loop_
_geom_torsion_atom_site_label_1
_geom_torsion_atom_site_label_2
_geom_torsion_atom_site_label_3
_geom_torsion_atom_site_label_4
_geom_torsion
_geom_torsion_site_symmetry_1
_geom_torsion_site_symmetry_2
_geom_torsion_site_symmetry_3
_geom_torsion_site_symmetry_4
_geom_torsion_publ_flag
C2 N1 C1 S2 175.7(2) . . . . ?
C5 N1 C1 S2 1.0(3) . . . . ?
C2 N1 C1 S1 -3.5(4) . . . . ?
C5 N1 C1 S1 -178.23(19) . . . . ?
Sn S2 C1 N1 179.4(2) . . . . ?
Sn S2 C1 S1 -1.33(13) . . . . ?
Sn S1 C1 N1 -179.3(2) . . . . ?
Sn S1 C1 S2 1.42(13) . . . . ?
C1 N1 C2 C4 68.2(4) . . . . ?
C5 N1 C2 C4 -116.8(3) . . . . ?
C1 N1 C2 C3 -63.2(4) . . . . ?
C5 N1 C2 C3 111.7(3) . . . . ?
C1 N1 C5 C6 -129.3(3) . . . . ?
C2 N1 C5 C6 55.6(3) . . . . ?
C1 N1 C5 C7 104.8(3) . . . . ?
C2 N1 C5 C7 -70.4(3) . . . . ?
C13 C8 C9 C10 0.9(4) . . . . ?
Sn C8 C9 C10 -177.2(2) . . . . ?
C8 C9 C10 C11 -0.6(4) . . . . ?
C9 C10 C11 C12 0.4(4) . . . . ?
C9 C10 C11 Cl2 -180.0(2) . . . . ?
C10 C11 C12 C13 -0.3(4) . . . . ?
Cl2 C11 C12 C13 -180.0(2) . . . . ?
C11 C12 C13 C8 0.5(4) . . . . ?
C9 C8 C13 C12 -0.8(4) . . . . ?
Sn C8 C13 C12 177.3(2) . . . . ?
C19 C14 C15 C16 1.0(4) . . . . ?
Sn C14 C15 C16 -174.5(2) . . . . ?
C14 C15 C16 C17 1.8(4) . . . . ?
C15 C16 C17 C18 -3.4(4) . . . . ?
C15 C16 C17 Cl3 175.6(2) . . . . ?
C16 C17 C18 C19 2.1(4) . . . . ?
Cl3 C17 C18 C19 -176.9(2) . . . . ?
C17 C18 C19 C14 0.8(4) . . . . ?
C15 C14 C19 C18 -2.3(4) . . . . ?
Sn C14 C19 C18 173.3(2) . . . . ?
